data_7213674
loop_
_publ_author_name
'Liu, Qing-Xiang'
'Bi, Yue'
'Zhao, Xiao-Jun'
'Zhao, Zhi-Xiang'
'Wang, Jian-Hua'
'Wang, Xiu-Guang'

_publ_section_title
;
 Copper(ii) and cobalt(ii) complexes based on bis-benzimidazolyl ligand
 with 1,2-bis(2&#x2032;-ethoxy)phenyl linker: synthesis, crystal structure
 and conformations
;
_journal_issue 10
_journal_name_full CrystEngComm
_journal_page_first 1950
_journal_paper_doi 10.1039/c3ce40957k
_journal_volume 16
_journal_year 2014
_chemical_formula_sum 'C38 H40 Co N6 O8'
_chemical_formula_weight 767.69
_chemical_name_systematic
; 
 ? 
;
_space_group_IT_number 14
_symmetry_cell_setting monoclinic
_symmetry_space_group_name_Hall '-P 2yn'
_symmetry_space_group_name_H-M 'P 1 21/n 1'
_atom_sites_solution_hydrogens geom
_atom_sites_solution_primary direct
_atom_sites_solution_secondary difmap
_audit_creation_method SHELXL-97
_cell_angle_alpha 90.00
_cell_angle_beta 104.7400(10)
_cell_angle_gamma 90.00
_cell_formula_units_Z 4
_cell_length_a 12.7947(5)
_cell_length_b 16.9353(7)
_cell_length_c 18.0105(8)
_cell_measurement_reflns_used 8133
_cell_measurement_temperature 296(2)
_cell_measurement_theta_max 27.79
_cell_measurement_theta_min 2.34
_cell_volume 3774.1(3)
_computing_cell_refinement 'Bruker SMART'
_computing_data_collection 'Bruker SMART'
_computing_data_reduction 'Bruker SAINT'
_computing_molecular_graphics 'Bruker SHELXTL'
_computing_publication_material 'Bruker SHELXTL'
_computing_structure_refinement 'SHELXL-97 (Sheldrick, 1997)'
_computing_structure_solution 'SHELXS-97 (Sheldrick, 1990)'
_diffrn_ambient_temperature 296(2)
_diffrn_measured_fraction_theta_full 0.998
_diffrn_measured_fraction_theta_max 0.998
_diffrn_measurement_device_type 'CCD area detector'
_diffrn_measurement_method 'phi and omega scans'
_diffrn_radiation_monochromator graphite
_diffrn_radiation_source 'fine-focus sealed tube'
_diffrn_radiation_type MoK\a
_diffrn_radiation_wavelength 0.71073
_diffrn_reflns_av_R_equivalents 0.0199
_diffrn_reflns_av_sigmaI/netI 0.0230
_diffrn_reflns_limit_h_max 15
_diffrn_reflns_limit_h_min -14
_diffrn_reflns_limit_k_max 20
_diffrn_reflns_limit_k_min -13
_diffrn_reflns_limit_l_max 21
_diffrn_reflns_limit_l_min -20
_diffrn_reflns_number 19055
_diffrn_reflns_theta_full 25.01
_diffrn_reflns_theta_max 25.01
_diffrn_reflns_theta_min 1.76
_exptl_absorpt_coefficient_mu 0.514
_exptl_absorpt_correction_T_max 0.9315
_exptl_absorpt_correction_T_min 0.9087
_exptl_absorpt_correction_type multi-scan
_exptl_absorpt_process_details sadabs
_exptl_crystal_colour red
_exptl_crystal_density_diffrn 1.351
_exptl_crystal_density_meas ?
_exptl_crystal_density_method 'not measured'
_exptl_crystal_description block
_exptl_crystal_F_000 1604
_exptl_crystal_size_max 0.19
_exptl_crystal_size_mid 0.15
_exptl_crystal_size_min 0.14
_refine_diff_density_max 0.432
_refine_diff_density_min -0.574
_refine_diff_density_rms 0.052
_refine_ls_extinction_method none
_refine_ls_goodness_of_fit_ref 1.057
_refine_ls_hydrogen_treatment constr
_refine_ls_matrix_type full
_refine_ls_number_parameters 482
_refine_ls_number_reflns 6654
_refine_ls_number_restraints 93
_refine_ls_restrained_S_all 1.128
_refine_ls_R_factor_all 0.0617
_refine_ls_R_factor_gt 0.0456
_refine_ls_shift/su_max 0.001
_refine_ls_shift/su_mean 0.000
_refine_ls_structure_factor_coef Fsqd
_refine_ls_weighting_details 'calc w=1/[\s^2^(Fo^2^)+(0.0755P)^2^+2.2058P] where P=(Fo^2^+2Fc^2^)/3'
_refine_ls_weighting_scheme calc
_refine_ls_wR_factor_gt 0.1288
_refine_ls_wR_factor_ref 0.1424
_reflns_number_gt 5152
_reflns_number_total 6654
_reflns_threshold_expression >2sigma(I)
_cod_data_source_file c3ce40957k.txt
_cod_data_source_block 100112c
_cod_depositor_comments
;
The following automatic conversions were performed:

'_symmetry_cell_setting' value 'Monoclinic' changed to 'monoclinic'
according to
/usr/data/users/saulius/automatic-downloads/current/RSC/lib/dictionaries/cif_core.dic
dictionary named 'cif_core.dic' version 2.4.2 from 2011-04-26.

Automatic conversion script
Id: cif_fix_values 2281 2013-09-26 08:29:07Z andrius 

The following automatic conversions were performed:

'_exptl_crystal_density_meas' value 'none' was changed to '?' - the
value is perceived as not measured.

Automatic conversion script
Id: cif_fix_values 3008 2015-01-20 13:52:24Z robertas 
;
_cod_original_sg_symbol_H-M P2(1)/n
_cod_database_code 7213674

loop_
_symmetry_equiv_pos_as_xyz
'x, y, z'
'-x+1/2, y+1/2, -z+1/2'
'-x, -y, -z'
'x-1/2, -y-1/2, z-1/2'

loop_
_atom_site_label
_atom_site_type_symbol
_atom_site_fract_x
_atom_site_fract_y
_atom_site_fract_z
_atom_site_U_iso_or_equiv
_atom_site_adp_type
_atom_site_occupancy
_atom_site_symmetry_multiplicity
_atom_site_calc_flag
_atom_site_refinement_flags
Co1 Co 1.00848(3) 0.17260(2) 0.25130(2) 0.03858(15) Uani 1 1 d U
O1 O 0.95634(17) 0.47533(13) 0.08074(13) 0.0542(6) Uani 1 1 d .
O2 O 1.14192(18) 0.49023(14) 0.18163(13) 0.0590(6) Uani 1 1 d .
O3 O 0.93760(17) 0.14109(13) 0.33908(11) 0.0472(5) Uani 1 1 d .
O4 O 1.09604(17) 0.08878(13) 0.34414(12) 0.0519(5) Uani 1 1 d .
O5 O 0.9659(2) 0.07131(14) 0.18414(13) 0.0692(7) Uani 1 1 d .
O6 O 1.0791(2) 0.15161(15) 0.15032(13) 0.0599(6) Uani 1 1 d U
N1 N 0.8969(2) 0.24764(15) 0.18072(14) 0.0460(6) Uani 1 1 d .
N2 N 0.83213(19) 0.33324(14) 0.08647(14) 0.0433(6) Uani 1 1 d .
N3 N 1.2283(2) 0.36129(16) 0.28706(15) 0.0501(6) Uani 1 1 d .
N4 N 1.1184(2) 0.26096(15) 0.29271(14) 0.0470(6) Uani 1 1 d .
C1 C 0.7990(3) 0.2766(2) 0.18925(19) 0.0512(8) Uani 1 1 d .
C2 C 0.7573(3) 0.3301(2) 0.12977(19) 0.0519(8) Uani 1 1 d .
C3 C 0.6592(3) 0.3672(3) 0.1222(3) 0.0868(15) Uani 1 1 d .
H3 H 0.6323 0.4030 0.0829 0.104 Uiso 1 1 calc R
C4 C 0.6036(4) 0.3490(4) 0.1751(4) 0.141(3) Uani 1 1 d .
H4 H 0.5362 0.3717 0.1710 0.169 Uiso 1 1 calc R
C5 C 0.6462(4) 0.2963(4) 0.2360(4) 0.140(3) Uani 1 1 d .
H5 H 0.6071 0.2864 0.2720 0.168 Uiso 1 1 calc R
C6 C 0.7430(3) 0.2596(3) 0.2433(3) 0.0836(14) Uani 1 1 d .
H6 H 0.7703 0.2245 0.2833 0.100 Uiso 1 1 calc R
C7 C 0.9120(2) 0.28322(19) 0.11942(17) 0.0470(7) Uani 1 1 d .
H7 H 0.9724 0.2746 0.1006 0.056 Uiso 1 1 calc R
C8 C 0.8282(3) 0.37979(19) 0.01717(17) 0.0502(8) Uani 1 1 d .
H8A H 0.7574 0.3735 -0.0181 0.060 Uiso 1 1 calc R
H8B H 0.8812 0.3591 -0.0078 0.060 Uiso 1 1 calc R
C9 C 0.8494(2) 0.46611(19) 0.03258(19) 0.0521(8) Uani 1 1 d .
H9A H 0.8427 0.4942 -0.0154 0.063 Uiso 1 1 calc R
H9B H 0.7972 0.4878 0.0578 0.063 Uiso 1 1 calc R
C10 C 0.9892(3) 0.5514(2) 0.1011(2) 0.0549(8) Uani 1 1 d .
C11 C 1.0892(3) 0.5590(2) 0.1557(2) 0.0561(8) Uani 1 1 d .
C12 C 1.1291(4) 0.6339(2) 0.1786(2) 0.0734(11) Uani 1 1 d .
H12 H 1.1953 0.6395 0.2145 0.088 Uiso 1 1 calc R
C13 C 1.0701(4) 0.7003(3) 0.1478(3) 0.0872(13) Uani 1 1 d .
H13 H 1.0972 0.7503 0.1631 0.105 Uiso 1 1 calc R
C14 C 0.9730(4) 0.6928(2) 0.0956(3) 0.0888(14) Uani 1 1 d .
H14 H 0.9336 0.7377 0.0761 0.107 Uiso 1 1 calc R
C15 C 0.9320(3) 0.6181(2) 0.0710(3) 0.0730(11) Uani 1 1 d .
H15 H 0.8663 0.6133 0.0345 0.088 Uiso 1 1 calc R
C16 C 1.2415(3) 0.4972(2) 0.2396(2) 0.0622(10) Uani 1 1 d .
H16A H 1.2281 0.5179 0.2866 0.075 Uiso 1 1 calc R
H16B H 1.2899 0.5331 0.2227 0.075 Uiso 1 1 calc R
C17 C 1.2912(3) 0.4168(2) 0.2536(2) 0.0606(9) Uani 1 1 d .
H17A H 1.2991 0.3956 0.2053 0.073 Uiso 1 1 calc R
H17B H 1.3630 0.4217 0.2878 0.073 Uiso 1 1 calc R
C18 C 1.2188(2) 0.3592(2) 0.36207(18) 0.0489(7) Uani 1 1 d .
C19 C 1.1501(2) 0.29615(18) 0.36522(17) 0.0443(7) Uani 1 1 d .
C20 C 1.1227(3) 0.2781(2) 0.43323(18) 0.0532(8) Uani 1 1 d .
H20 H 1.0761 0.2366 0.4358 0.064 Uiso 1 1 calc R
C21 C 1.1670(3) 0.3237(2) 0.4964(2) 0.0657(10) Uani 1 1 d .
H21 H 1.1504 0.3128 0.5426 0.079 Uiso 1 1 calc R
C22 C 1.2367(3) 0.3864(3) 0.4926(2) 0.0743(11) Uani 1 1 d .
H22 H 1.2655 0.4160 0.5365 0.089 Uiso 1 1 calc R
C23 C 1.2635(3) 0.4053(2) 0.4259(2) 0.0663(10) Uani 1 1 d .
H23 H 1.3096 0.4471 0.4235 0.080 Uiso 1 1 calc R
C24 C 1.1666(3) 0.3023(2) 0.24924(18) 0.0512(8) Uani 1 1 d .
H24 H 1.1587 0.2918 0.1974 0.061 Uiso 1 1 calc R
C25 C 1.0134(2) 0.09385(17) 0.36886(15) 0.0397(6) Uani 1 1 d .
C26 C 1.0053(2) 0.04475(16) 0.43629(15) 0.0358(6) Uani 1 1 d .
C27 C 1.0772(2) -0.01719(16) 0.46047(15) 0.0375(6) Uani 1 1 d .
H27 H 1.1289 -0.0289 0.4340 0.045 Uiso 1 1 calc R
C28 C 0.9282(2) 0.06156(17) 0.47563(16) 0.0385(6) Uani 1 1 d .
H28 H 0.8797 0.1027 0.4593 0.046 Uiso 1 1 calc R
C29 C 1.0195(3) 0.0918(2) 0.13810(19) 0.0527(8) Uani 1 1 d .
C30 C 1.0105(3) 0.04403(18) 0.06654(17) 0.0484(8) Uani 1 1 d .
C31 C 0.9537(3) -0.02669(19) 0.05725(18) 0.0528(8) Uani 1 1 d .
H31 H 0.9226 -0.0448 0.0955 0.063 Uiso 1 1 calc R
C32 C 0.9436(3) -0.07034(19) -0.00982(19) 0.0545(8) Uani 1 1 d .
H32 H 0.9054 -0.1177 -0.0163 0.065 Uiso 1 1 calc R
N5 N 0.3426(4) 0.1965(3) 0.0591(3) 0.1266(17) Uani 1 1 d DU
O7 O 0.2684(5) 0.3085(3) 0.0874(3) 0.167(2) Uani 1 1 d DU
C33 C 0.3062(8) 0.2444(5) 0.1080(4) 0.174(3) Uani 1 1 d DU
H33 H 0.3106 0.2275 0.1578 0.208 Uiso 1 1 calc R
C34 C 0.3850(8) 0.1192(5) 0.0794(5) 0.197(4) Uani 1 1 d DU
H34A H 0.4599 0.1229 0.1064 0.295 Uiso 1 1 calc R
H34B H 0.3781 0.0883 0.0336 0.295 Uiso 1 1 calc R
H34C H 0.3455 0.0943 0.1117 0.295 Uiso 1 1 calc R
C35 C 0.3328(8) 0.2208(5) -0.0192(4) 0.202(4) Uani 1 1 d DU
H35A H 0.2859 0.2658 -0.0307 0.303 Uiso 1 1 calc R
H35B H 0.3030 0.1783 -0.0533 0.303 Uiso 1 1 calc R
H35C H 0.4028 0.2344 -0.0255 0.303 Uiso 1 1 calc R
N6 N 0.6470(4) 0.9893(3) 0.1990(3) 0.1367(19) Uani 1 1 d DU
O8 O 0.6956(10) 0.9354(7) 0.1011(6) 0.335(5) Uani 1 1 d DU
C36 C 0.7236(8) 0.9802(7) 0.1557(6) 0.264(6) Uani 1 1 d DU
H36 H 0.7899 1.0061 0.1677 0.317 Uiso 1 1 calc R
C37 C 0.6760(7) 1.0443(5) 0.2631(5) 0.211(4) Uani 1 1 d DU
H37A H 0.7478 1.0329 0.2932 0.317 Uiso 1 1 calc R
H37B H 0.6261 1.0390 0.2945 0.317 Uiso 1 1 calc R
H37C H 0.6733 1.0973 0.2438 0.317 Uiso 1 1 calc R
C38 C 0.5528(6) 0.9460(5) 0.1886(5) 0.189(4) Uani 1 1 d DU
H38A H 0.4997 0.9661 0.1451 0.284 Uiso 1 1 calc R
H38B H 0.5260 0.9502 0.2336 0.284 Uiso 1 1 calc R
H38C H 0.5673 0.8916 0.1800 0.284 Uiso 1 1 calc R

loop_
_atom_site_aniso_label
_atom_site_aniso_U_11
_atom_site_aniso_U_22
_atom_site_aniso_U_33
_atom_site_aniso_U_23
_atom_site_aniso_U_13
_atom_site_aniso_U_12
Co1 0.0430(2) 0.0391(2) 0.0322(2) 0.00464(15) 0.00688(16) 0.00099(16)
O1 0.0425(11) 0.0486(13) 0.0650(14) 0.0093(11) 0.0018(10) -0.0059(10)
O2 0.0550(13) 0.0549(14) 0.0591(14) 0.0048(11) -0.0003(11) -0.0157(11)
O3 0.0474(12) 0.0513(12) 0.0409(11) 0.0141(10) 0.0076(9) 0.0058(10)
O4 0.0546(13) 0.0591(14) 0.0467(12) 0.0130(10) 0.0212(10) 0.0057(11)
O5 0.110(2) 0.0551(15) 0.0439(13) -0.0049(11) 0.0217(14) -0.0036(14)
O6 0.0602(14) 0.0665(15) 0.0531(13) -0.0203(12) 0.0149(10) 0.0008(12)
N1 0.0449(14) 0.0480(15) 0.0428(14) 0.0111(11) 0.0071(11) 0.0053(12)
N2 0.0405(13) 0.0470(14) 0.0385(13) 0.0125(11) 0.0030(11) -0.0023(11)
N3 0.0428(14) 0.0575(16) 0.0459(15) 0.0021(12) 0.0038(11) -0.0108(12)
N4 0.0505(15) 0.0473(15) 0.0399(13) 0.0013(11) 0.0053(11) -0.0049(12)
C1 0.0461(17) 0.058(2) 0.0493(18) 0.0147(15) 0.0117(14) 0.0066(15)
C2 0.0419(16) 0.059(2) 0.0531(19) 0.0178(15) 0.0090(14) 0.0056(15)
C3 0.060(2) 0.113(4) 0.094(3) 0.060(3) 0.030(2) 0.035(2)
C4 0.096(4) 0.192(6) 0.160(6) 0.114(5) 0.079(4) 0.088(4)
C5 0.104(4) 0.202(6) 0.143(5) 0.111(5) 0.086(4) 0.075(4)
C6 0.069(2) 0.110(3) 0.080(3) 0.054(3) 0.035(2) 0.030(2)
C7 0.0423(16) 0.0541(19) 0.0436(17) 0.0094(14) 0.0088(13) 0.0013(14)
C8 0.0461(17) 0.058(2) 0.0410(16) 0.0159(14) 0.0006(13) -0.0059(15)
C9 0.0433(17) 0.0548(19) 0.0541(19) 0.0168(15) 0.0048(14) -0.0023(14)
C10 0.0544(19) 0.0481(19) 0.066(2) 0.0059(16) 0.0223(17) -0.0091(15)
C11 0.060(2) 0.054(2) 0.057(2) 0.0009(16) 0.0199(16) -0.0136(16)
C12 0.084(3) 0.059(2) 0.077(3) -0.008(2) 0.020(2) -0.024(2)
C13 0.098(3) 0.053(2) 0.116(4) -0.011(2) 0.039(3) -0.019(2)
C14 0.093(3) 0.049(2) 0.132(4) 0.009(2) 0.043(3) 0.002(2)
C15 0.062(2) 0.055(2) 0.102(3) 0.014(2) 0.020(2) -0.0011(18)
C16 0.059(2) 0.069(2) 0.054(2) 0.0023(17) 0.0051(16) -0.0302(18)
C17 0.0407(17) 0.080(3) 0.058(2) 0.0071(18) 0.0068(15) -0.0187(17)
C18 0.0396(16) 0.0582(19) 0.0444(17) 0.0000(15) 0.0021(13) -0.0025(14)
C19 0.0426(16) 0.0450(17) 0.0400(16) 0.0011(13) 0.0013(13) 0.0032(13)
C20 0.0570(19) 0.0532(19) 0.0475(19) 0.0034(15) 0.0099(15) -0.0014(15)
C21 0.077(3) 0.073(2) 0.047(2) -0.0044(17) 0.0152(18) -0.006(2)
C22 0.074(3) 0.091(3) 0.052(2) -0.020(2) 0.0042(18) -0.018(2)
C23 0.060(2) 0.075(3) 0.057(2) -0.0114(18) 0.0025(17) -0.0198(19)
C24 0.0481(18) 0.0595(19) 0.0410(17) 0.0014(15) 0.0019(14) -0.0071(15)
C25 0.0447(16) 0.0398(16) 0.0321(14) 0.0013(12) 0.0056(12) -0.0050(13)
C26 0.0364(14) 0.0355(14) 0.0315(14) 0.0012(11) 0.0016(11) -0.0047(11)
C27 0.0364(14) 0.0405(15) 0.0354(14) 0.0003(12) 0.0086(11) 0.0000(12)
C28 0.0360(14) 0.0392(15) 0.0382(15) 0.0049(12) 0.0056(12) 0.0037(12)
C29 0.060(2) 0.0472(19) 0.0432(18) -0.0031(15) -0.0010(15) 0.0152(16)
C30 0.0532(18) 0.0451(17) 0.0402(16) -0.0025(13) -0.0004(14) 0.0124(14)
C31 0.060(2) 0.0517(19) 0.0434(17) 0.0012(14) 0.0081(15) 0.0081(16)
C32 0.061(2) 0.0450(18) 0.0518(19) -0.0058(15) 0.0033(16) 0.0049(15)
N5 0.143(4) 0.107(3) 0.144(4) 0.023(3) 0.063(4) 0.006(3)
O7 0.208(5) 0.143(4) 0.149(4) -0.009(3) 0.041(4) 0.041(4)
C33 0.207(7) 0.173(7) 0.155(6) -0.006(6) 0.071(6) 0.048(6)
C34 0.204(5) 0.184(5) 0.205(5) 0.011(4) 0.056(4) 0.012(4)
C35 0.238(8) 0.199(7) 0.194(7) 0.038(6) 0.103(6) 0.000(6)
N6 0.131(4) 0.158(5) 0.130(4) 0.010(4) 0.048(3) -0.046(4)
O8 0.410(10) 0.330(9) 0.270(8) -0.065(7) 0.094(7) -0.067(8)
C36 0.226(8) 0.298(10) 0.295(10) 0.081(8) 0.114(8) -0.097(7)
C37 0.218(6) 0.206(6) 0.204(5) -0.012(4) 0.044(4) -0.006(4)
C38 0.168(5) 0.178(5) 0.215(5) 0.021(4) 0.037(4) -0.024(4)

loop_
_atom_type_symbol
_atom_type_description
_atom_type_scat_dispersion_real
_atom_type_scat_dispersion_imag
_atom_type_scat_source
C C 0.0033 0.0016 'International Tables Vol C Tables 4.2.6.8 and 6.1.1.4'
H H 0.0000 0.0000 'International Tables Vol C Tables 4.2.6.8 and 6.1.1.4'
N N 0.0061 0.0033 'International Tables Vol C Tables 4.2.6.8 and 6.1.1.4'
O O 0.0106 0.0060 'International Tables Vol C Tables 4.2.6.8 and 6.1.1.4'
Co Co 0.3494 0.9721 'International Tables Vol C Tables 4.2.6.8 and 6.1.1.4'

loop_
_geom_angle_atom_site_label_1
_geom_angle_atom_site_label_2
_geom_angle_atom_site_label_3
_geom_angle
_geom_angle_site_symmetry_1
_geom_angle_site_symmetry_3
N4 Co1 O3 107.48(10) . .
N4 Co1 N1 94.39(10) . .
O3 Co1 N1 104.84(9) . .
N4 Co1 O5 149.29(11) . .
O3 Co1 O5 97.42(10) . .
N1 Co1 O5 96.32(10) . .
N4 Co1 O6 91.71(10) . .
O3 Co1 O6 155.93(10) . .
N1 Co1 O6 87.55(10) . .
O5 Co1 O6 60.20(10) . .
N4 Co1 O4 91.39(9) . .
O3 Co1 O4 60.48(8) . .
N1 Co1 O4 165.29(9) . .
O5 Co1 O4 85.41(9) . .
O6 Co1 O4 105.81(8) . .
N4 Co1 C29 121.37(12) . .
O3 Co1 C29 127.40(11) . .
N1 Co1 C29 90.48(10) . .
O5 Co1 C29 30.16(11) . .
O6 Co1 C29 30.13(10) . .
O4 Co1 C29 98.04(9) . .
N4 Co1 C25 102.36(9) . .
O3 Co1 C25 30.54(9) . .
N1 Co1 C25 135.27(10) . .
O5 Co1 C25 89.94(9) . .
O6 Co1 C25 132.28(10) . .
O4 Co1 C25 30.02(8) . .
C29 Co1 C25 114.06(11) . .
C10 O1 C9 116.4(2) . .
C11 O2 C16 116.7(3) . .
C25 O3 Co1 92.80(17) . .
C25 O4 Co1 85.16(17) . .
C29 O5 Co1 92.8(2) . .
C29 O6 Co1 85.3(2) . .
C7 N1 C1 105.1(2) . .
C7 N1 Co1 124.5(2) . .
C1 N1 Co1 130.1(2) . .
C7 N2 C2 106.6(2) . .
C7 N2 C8 124.9(3) . .
C2 N2 C8 128.5(3) . .
C24 N3 C18 106.8(3) . .
C24 N3 C17 125.6(3) . .
C18 N3 C17 127.6(3) . .
C24 N4 C19 105.1(3) . .
C24 N4 Co1 123.5(2) . .
C19 N4 Co1 131.1(2) . .
C6 C1 N1 130.6(3) . .
C6 C1 C2 120.6(3) . .
N1 C1 C2 108.8(3) . .
C3 C2 N2 132.2(3) . .
C3 C2 C1 122.0(3) . .
N2 C2 C1 105.8(3) . .
C4 C3 C2 116.9(4) . .
C4 C3 H3 121.5 . .
C2 C3 H3 121.5 . .
C3 C4 C5 121.3(4) . .
C3 C4 H4 119.4 . .
C5 C4 H4 119.4 . .
C6 C5 C4 121.8(4) . .
C6 C5 H5 119.1 . .
C4 C5 H5 119.1 . .
C5 C6 C1 117.4(4) . .
C5 C6 H6 121.3 . .
C1 C6 H6 121.3 . .
N1 C7 N2 113.7(3) . .
N1 C7 H7 123.2 . .
N2 C7 H7 123.2 . .
N2 C8 C9 113.6(3) . .
N2 C8 H8A 108.8 . .
C9 C8 H8A 108.8 . .
N2 C8 H8B 108.8 . .
C9 C8 H8B 108.8 . .
H8A C8 H8B 107.7 . .
O1 C9 C8 108.6(2) . .
O1 C9 H9A 110.0 . .
C8 C9 H9A 110.0 . .
O1 C9 H9B 110.0 . .
C8 C9 H9B 110.0 . .
H9A C9 H9B 108.3 . .
O1 C10 C15 124.5(3) . .
O1 C10 C11 115.7(3) . .
C15 C10 C11 119.8(3) . .
O2 C11 C12 124.3(3) . .
O2 C11 C10 116.3(3) . .
C12 C11 C10 119.4(4) . .
C13 C12 C11 119.9(4) . .
C13 C12 H12 120.1 . .
C11 C12 H12 120.1 . .
C14 C13 C12 120.6(4) . .
C14 C13 H13 119.7 . .
C12 C13 H13 119.7 . .
C13 C14 C15 120.5(4) . .
C13 C14 H14 119.8 . .
C15 C14 H14 119.8 . .
C10 C15 C14 119.8(4) . .
C10 C15 H15 120.1 . .
C14 C15 H15 120.1 . .
O2 C16 C17 108.0(3) . .
O2 C16 H16A 110.1 . .
C17 C16 H16A 110.1 . .
O2 C16 H16B 110.1 . .
C17 C16 H16B 110.1 . .
H16A C16 H16B 108.4 . .
N3 C17 C16 113.5(3) . .
N3 C17 H17A 108.9 . .
C16 C17 H17A 108.9 . .
N3 C17 H17B 108.9 . .
C16 C17 H17B 108.9 . .
H17A C17 H17B 107.7 . .
C23 C18 N3 132.4(3) . .
C23 C18 C19 121.9(3) . .
N3 C18 C19 105.7(3) . .
C20 C19 C18 120.5(3) . .
C20 C19 N4 130.5(3) . .
C18 C19 N4 108.9(3) . .
C21 C20 C19 117.5(3) . .
C21 C20 H20 121.3 . .
C19 C20 H20 121.3 . .
C20 C21 C22 121.4(4) . .
C20 C21 H21 119.3 . .
C22 C21 H21 119.3 . .
C23 C22 C21 121.6(3) . .
C23 C22 H22 119.2 . .
C21 C22 H22 119.2 . .
C22 C23 C18 117.0(3) . .
C22 C23 H23 121.5 . .
C18 C23 H23 121.5 . .
N4 C24 N3 113.4(3) . .
N4 C24 H24 123.3 . .
N3 C24 H24 123.3 . .
O4 C25 O3 121.2(3) . .
O4 C25 C26 119.4(3) . .
O3 C25 C26 119.4(3) . .
O4 C25 Co1 64.82(15) . .
O3 C25 Co1 56.66(14) . .
C26 C25 Co1 174.6(2) . .
C28 C26 C27 119.8(3) . .
C28 C26 C25 120.5(3) . .
C27 C26 C25 119.7(3) . .
C26 C27 C28 119.9(3) . 3_756
C26 C27 H27 120.0 . .
C28 C27 H27 120.0 3_756 .
C26 C28 C27 120.3(3) . 3_756
C26 C28 H28 119.8 . .
C27 C28 H28 119.8 3_756 .
O5 C29 O6 121.3(3) . .
O5 C29 C30 118.9(3) . .
O6 C29 C30 119.8(3) . .
O5 C29 Co1 57.00(17) . .
O6 C29 Co1 64.58(17) . .
C30 C29 Co1 172.6(2) . .
C32 C30 C31 119.9(3) 3_755 .
C32 C30 C29 120.6(3) 3_755 .
C31 C30 C29 119.5(3) . .
C30 C31 C32 119.5(3) . .
C30 C31 H31 120.3 . .
C32 C31 H31 120.3 . .
C30 C32 C31 120.6(3) 3_755 .
C30 C32 H32 119.7 3_755 .
C31 C32 H32 119.7 . .
C33 N5 C34 123.4(5) . .
C33 N5 C35 120.1(5) . .
C34 N5 C35 116.3(5) . .
O7 C33 N5 120.9(7) . .
O7 C33 H33 119.6 . .
N5 C33 H33 119.6 . .
N5 C34 H34A 109.5 . .
N5 C34 H34B 109.5 . .
H34A C34 H34B 109.5 . .
N5 C34 H34C 109.5 . .
H34A C34 H34C 109.5 . .
H34B C34 H34C 109.5 . .
N5 C35 H35A 109.5 . .
N5 C35 H35B 109.5 . .
H35A C35 H35B 109.5 . .
N5 C35 H35C 109.5 . .
H35A C35 H35C 109.5 . .
H35B C35 H35C 109.5 . .
C38 N6 C36 125.0(6) . .
C38 N6 C37 119.0(5) . .
C36 N6 C37 115.8(5) . .
O8 C36 N6 114.2(10) . .
O8 C36 H36 122.9 . .
N6 C36 H36 122.9 . .
N6 C37 H37A 109.5 . .
N6 C37 H37B 109.5 . .
H37A C37 H37B 109.5 . .
N6 C37 H37C 109.5 . .
H37A C37 H37C 109.5 . .
H37B C37 H37C 109.5 . .
N6 C38 H38A 109.5 . .
N6 C38 H38B 109.5 . .
H38A C38 H38B 109.5 . .
N6 C38 H38C 109.5 . .
H38A C38 H38C 109.5 . .
H38B C38 H38C 109.5 . .

loop_
_geom_bond_atom_site_label_1
_geom_bond_atom_site_label_2
_geom_bond_distance
_geom_bond_site_symmetry_2
Co1 N4 2.059(2) .
Co1 O3 2.082(2) .
Co1 N1 2.085(2) .
Co1 O5 2.090(2) .
Co1 O6 2.256(2) .
Co1 O4 2.261(2) .
Co1 C29 2.489(3) .
Co1 C25 2.490(3) .
O1 C10 1.376(4) .
O1 C9 1.430(4) .
O2 C11 1.367(4) .
O2 C16 1.432(4) .
O3 C25 1.266(3) .
O4 C25 1.250(4) .
O5 C29 1.252(4) .
O6 C29 1.254(4) .
N1 C7 1.315(4) .
N1 C1 1.389(4) .
N2 C7 1.344(4) .
N2 C2 1.381(4) .
N2 C8 1.466(4) .
N3 C24 1.346(4) .
N3 C18 1.387(4) .
N3 C17 1.464(4) .
N4 C24 1.315(4) .
N4 C19 1.399(4) .
C1 C6 1.379(5) .
C1 C2 1.402(4) .
C2 C3 1.378(5) .
C3 C4 1.362(6) .
C3 H3 0.9300 .
C4 C5 1.410(7) .
C4 H4 0.9300 .
C5 C6 1.362(6) .
C5 H5 0.9300 .
C6 H6 0.9300 .
C7 H7 0.9300 .
C8 C9 1.500(5) .
C8 H8A 0.9700 .
C8 H8B 0.9700 .
C9 H9A 0.9700 .
C9 H9B 0.9700 .
C10 C15 1.379(5) .
C10 C11 1.407(5) .
C11 C12 1.390(5) .
C12 C13 1.390(6) .
C12 H12 0.9300 .
C13 C14 1.360(7) .
C13 H13 0.9300 .
C14 C15 1.398(6) .
C14 H14 0.9300 .
C15 H15 0.9300 .
C16 C17 1.497(5) .
C16 H16A 0.9700 .
C16 H16B 0.9700 .
C17 H17A 0.9700 .
C17 H17B 0.9700 .
C18 C23 1.387(5) .
C18 C19 1.394(4) .
C19 C20 1.391(4) .
C20 C21 1.373(5) .
C20 H20 0.9300 .
C21 C22 1.399(5) .
C21 H21 0.9300 .
C22 C23 1.368(5) .
C22 H22 0.9300 .
C23 H23 0.9300 .
C24 H24 0.9300 .
C25 C26 1.497(4) .
C26 C28 1.383(4) .
C26 C27 1.390(4) .
C27 C28 1.391(4) 3_756
C27 H27 0.9300 .
C28 C27 1.391(4) 3_756
C28 H28 0.9300 .
C29 C30 1.501(4) .
C30 C32 1.376(5) 3_755
C30 C31 1.389(5) .
C31 C32 1.394(4) .
C31 H31 0.9300 .
C32 C30 1.376(5) 3_755
C32 H32 0.9300 .
N5 C33 1.363(7) .
N5 C34 1.428(7) .
N5 C35 1.443(7) .
O7 C33 1.208(7) .
C33 H33 0.9300 .
C34 H34A 0.9600 .
C34 H34B 0.9600 .
C34 H34C 0.9600 .
C35 H35A 0.9600 .
C35 H35B 0.9600 .
C35 H35C 0.9600 .
N6 C38 1.382(7) .
N6 C36 1.408(8) .
N6 C37 1.456(7) .
O8 C36 1.222(8) .
C36 H36 0.9300 .
C37 H37A 0.9600 .
C37 H37B 0.9600 .
C37 H37C 0.9600 .
C38 H38A 0.9600 .
C38 H38B 0.9600 .
C38 H38C 0.9600 .

loop_
_geom_torsion_atom_site_label_1
_geom_torsion_atom_site_label_2
_geom_torsion_atom_site_label_3
_geom_torsion_atom_site_label_4
_geom_torsion
_geom_torsion_site_symmetry_1
_geom_torsion_site_symmetry_4
N4 Co1 O3 C25 -84.71(18) . .
N1 Co1 O3 C25 175.71(17) . .
O5 Co1 O3 C25 77.12(18) . .
O6 Co1 O3 C25 56.7(3) . .
O4 Co1 O3 C25 -3.29(16) . .
C29 Co1 O3 C25 73.4(2) . .
N4 Co1 O4 C25 112.71(18) . .
O3 Co1 O4 C25 3.34(16) . .
N1 Co1 O4 C25 -0.5(5) . .
O5 Co1 O4 C25 -97.87(18) . .
O6 Co1 O4 C25 -155.12(17) . .
C29 Co1 O4 C25 -125.33(19) . .
N4 Co1 O5 C29 -29.7(3) . .
O3 Co1 O5 C29 -174.09(19) . .
N1 Co1 O5 C29 80.0(2) . .
O6 Co1 O5 C29 -3.52(18) . .
O4 Co1 O5 C29 -114.7(2) . .
C25 Co1 O5 C29 -144.4(2) . .
N4 Co1 O6 C29 170.49(19) . .
O3 Co1 O6 C29 27.0(3) . .
N1 Co1 O6 C29 -95.19(19) . .
O5 Co1 O6 C29 3.52(18) . .
O4 Co1 O6 C29 78.56(19) . .
C25 Co1 O6 C29 62.0(2) . .
N4 Co1 N1 C7 68.2(3) . .
O3 Co1 N1 C7 177.6(2) . .
O5 Co1 N1 C7 -83.0(3) . .
O6 Co1 N1 C7 -23.3(3) . .
O4 Co1 N1 C7 -179.0(3) . .
C29 Co1 N1 C7 -53.3(3) . .
C25 Co1 N1 C7 -179.3(2) . .
N4 Co1 N1 C1 -105.7(3) . .
O3 Co1 N1 C1 3.7(3) . .
O5 Co1 N1 C1 103.2(3) . .
O6 Co1 N1 C1 162.8(3) . .
O4 Co1 N1 C1 7.2(6) . .
C29 Co1 N1 C1 132.8(3) . .
C25 Co1 N1 C1 6.8(3) . .
O3 Co1 N4 C24 -170.1(2) . .
N1 Co1 N4 C24 -63.0(3) . .
O5 Co1 N4 C24 47.2(4) . .
O6 Co1 N4 C24 24.7(3) . .
O4 Co1 N4 C24 130.6(3) . .
C29 Co1 N4 C24 30.3(3) . .
C25 Co1 N4 C24 158.8(3) . .
O3 Co1 N4 C19 2.4(3) . .
N1 Co1 N4 C19 109.4(3) . .
O5 Co1 N4 C19 -140.3(3) . .
O6 Co1 N4 C19 -162.9(3) . .
O4 Co1 N4 C19 -57.0(3) . .
C29 Co1 N4 C19 -157.3(2) . .
C25 Co1 N4 C19 -28.8(3) . .
C7 N1 C1 C6 179.5(4) . .
Co1 N1 C1 C6 -5.7(6) . .
C7 N1 C1 C2 0.5(4) . .
Co1 N1 C1 C2 175.3(2) . .
C7 N2 C2 C3 -178.5(4) . .
C8 N2 C2 C3 0.5(6) . .
C7 N2 C2 C1 0.6(4) . .
C8 N2 C2 C1 179.6(3) . .
C6 C1 C2 C3 -0.6(6) . .
N1 C1 C2 C3 178.5(4) . .
C6 C1 C2 N2 -179.8(4) . .
N1 C1 C2 N2 -0.7(4) . .
N2 C2 C3 C4 178.4(5) . .
C1 C2 C3 C4 -0.5(8) . .
C2 C3 C4 C5 1.8(11) . .
C3 C4 C5 C6 -2.0(13) . .
C4 C5 C6 C1 0.7(11) . .
N1 C1 C6 C5 -178.4(5) . .
C2 C1 C6 C5 0.5(7) . .
C1 N1 C7 N2 -0.1(4) . .
Co1 N1 C7 N2 -175.3(2) . .
C2 N2 C7 N1 -0.3(4) . .
C8 N2 C7 N1 -179.3(3) . .
C7 N2 C8 C9 -107.1(4) . .
C2 N2 C8 C9 74.0(4) . .
C10 O1 C9 C8 -179.6(3) . .
N2 C8 C9 O1 62.1(4) . .
C9 O1 C10 C15 -8.3(5) . .
C9 O1 C10 C11 172.7(3) . .
C16 O2 C11 C12 4.0(5) . .
C16 O2 C11 C10 -177.4(3) . .
O1 C10 C11 O2 0.4(4) . .
C15 C10 C11 O2 -178.7(3) . .
O1 C10 C11 C12 179.0(3) . .
C15 C10 C11 C12 -0.1(5) . .
O2 C11 C12 C13 178.8(4) . .
C10 C11 C12 C13 0.3(6) . .
C11 C12 C13 C14 0.3(7) . .
C12 C13 C14 C15 -1.2(7) . .
O1 C10 C15 C14 -179.8(4) . .
C11 C10 C15 C14 -0.7(6) . .
C13 C14 C15 C10 1.4(7) . .
C11 O2 C16 C17 -174.1(3) . .
C24 N3 C17 C16 104.6(4) . .
C18 N3 C17 C16 -74.4(4) . .
O2 C16 C17 N3 -65.9(4) . .
C24 N3 C18 C23 -179.8(4) . .
C17 N3 C18 C23 -0.7(6) . .
C24 N3 C18 C19 0.6(3) . .
C17 N3 C18 C19 179.7(3) . .
C23 C18 C19 C20 0.9(5) . .
N3 C18 C19 C20 -179.4(3) . .
C23 C18 C19 N4 -179.8(3) . .
N3 C18 C19 N4 -0.2(3) . .
C24 N4 C19 C20 178.9(3) . .
Co1 N4 C19 C20 5.4(5) . .
C24 N4 C19 C18 -0.3(3) . .
Co1 N4 C19 C18 -173.7(2) . .
C18 C19 C20 C21 -0.9(5) . .
N4 C19 C20 C21 -180.0(3) . .
C19 C20 C21 C22 0.3(6) . .
C20 C21 C22 C23 0.3(6) . .
C21 C22 C23 C18 -0.3(6) . .
N3 C18 C23 C22 -179.8(4) . .
C19 C18 C23 C22 -0.3(5) . .
C19 N4 C24 N3 0.7(4) . .
Co1 N4 C24 N3 174.8(2) . .
C18 N3 C24 N4 -0.8(4) . .
C17 N3 C24 N4 -180.0(3) . .
Co1 O4 C25 O3 -5.6(3) . .
Co1 O4 C25 C26 176.1(2) . .
Co1 O3 C25 O4 6.1(3) . .
Co1 O3 C25 C26 -175.6(2) . .
N4 Co1 C25 O4 -70.75(19) . .
O3 Co1 C25 O4 -174.3(3) . .
N1 Co1 C25 O4 179.83(16) . .
O5 Co1 C25 O4 80.89(18) . .
O6 Co1 C25 O4 33.2(2) . .
C29 Co1 C25 O4 62.21(19) . .
N4 Co1 C25 O3 103.52(18) . .
N1 Co1 C25 O3 -5.9(2) . .
O5 Co1 C25 O3 -104.84(18) . .
O6 Co1 C25 O3 -152.56(16) . .
O4 Co1 C25 O3 174.3(3) . .
C29 Co1 C25 O3 -123.52(18) . .
N4 Co1 C25 C26 148(2) . .
O3 Co1 C25 C26 45(2) . .
N1 Co1 C25 C26 39(2) . .
O5 Co1 C25 C26 -60(2) . .
O6 Co1 C25 C26 -108(2) . .
O4 Co1 C25 C26 -141(2) . .
C29 Co1 C25 C26 -79(2) . .
O4 C25 C26 C28 165.2(3) . .
O3 C25 C26 C28 -13.2(4) . .
Co1 C25 C26 C28 -55(2) . .
O4 C25 C26 C27 -13.5(4) . .
O3 C25 C26 C27 168.2(3) . .
Co1 C25 C26 C27 126(2) . .
C28 C26 C27 C28 -0.5(4) . 3_756
C25 C26 C27 C28 178.2(2) . 3_756
C27 C26 C28 C27 0.5(4) . 3_756
C25 C26 C28 C27 -178.2(2) . 3_756
Co1 O5 C29 O6 6.4(3) . .
Co1 O5 C29 C30 -172.7(2) . .
Co1 O6 C29 O5 -6.0(3) . .
Co1 O6 C29 C30 173.2(3) . .
N4 Co1 C29 O5 162.75(19) . .
O3 Co1 C29 O5 7.4(2) . .
N1 Co1 C29 O5 -101.8(2) . .
O6 Co1 C29 O5 173.9(3) . .
O4 Co1 C29 O5 66.2(2) . .
C25 Co1 C29 O5 39.6(2) . .
N4 Co1 C29 O6 -11.2(2) . .
O3 Co1 C29 O6 -166.52(16) . .
N1 Co1 C29 O6 84.28(19) . .
O5 Co1 C29 O6 -173.9(3) . .
O4 Co1 C29 O6 -107.75(18) . .
C25 Co1 C29 O6 -134.30(18) . .
N4 Co1 C29 C30 -138.6(19) . .
O3 Co1 C29 C30 66(2) . .
N1 Co1 C29 C30 -43(2) . .
O5 Co1 C29 C30 58.7(19) . .
O6 Co1 C29 C30 -127(2) . .
O4 Co1 C29 C30 125(2) . .
C25 Co1 C29 C30 98(2) . .
O5 C29 C30 C32 171.3(3) . 3_755
O6 C29 C30 C32 -7.9(5) . 3_755
Co1 C29 C30 C32 116.4(19) . 3_755
O5 C29 C30 C31 -7.7(4) . .
O6 C29 C30 C31 173.1(3) . .
Co1 C29 C30 C31 -63(2) . .
C32 C30 C31 C32 -0.2(5) 3_755 .
C29 C30 C31 C32 178.8(3) . .
C30 C31 C32 C30 0.2(5) . 3_755
C34 N5 C33 O7 -178.0(9) . .
C35 N5 C33 O7 -2.3(14) . .
C38 N6 C36 O8 7.2(18) . .
C37 N6 C36 O8 -178.0(12) . .
